data_4079374
loop_
_publ_author_name
'Elkin, Tatyana'
'Aharonovich, Sinai'
'Botoshansky, Mark'
'Eisen, Moris S.'

_publ_section_title
;
 Synthesis and Characterization of Group 4 Fluorinated Bis(amidinates) and
 Their Reactivity in the Formation of Elastomeric Polypropylene
;
_journal_issue 21
_journal_name_full Organometallics
_journal_page_first 7404
_journal_paper_doi 10.1021/om300702s
_journal_volume 31
_journal_year 2012
_chemical_formula_sum 'C36 H26 F20 N6 Ti'
_chemical_formula_weight 970.53
_chemical_name_common 'Moris-224 (Tatiana)'
_chemical_name_systematic
; 
 ? 
;
_space_group_IT_number 15
_symmetry_cell_setting monoclinic
_symmetry_space_group_name_Hall '-C 2yc'
_symmetry_space_group_name_H-M 'C 1 2/c 1'
_atom_sites_solution_hydrogens geom
_atom_sites_solution_primary direct
_atom_sites_solution_secondary difmap
_audit_creation_method SHELXL-97
_cell_angle_alpha 90.00
_cell_angle_beta 98.15(3)
_cell_angle_gamma 90.00
_cell_formula_units_Z 4
_cell_length_a 11.929(2)
_cell_length_b 17.908(3)
_cell_length_c 18.271(4)
_cell_measurement_reflns_used 20758
_cell_measurement_temperature 240(2)
_cell_measurement_theta_max 25.04
_cell_measurement_theta_min 2.07
_cell_volume 3863.7(13)
_computing_cell_refinement 'DENZO HKL2000 (Otwinowski & Minor 1997)'
_computing_data_collection 'Collect (Nonius, 2006)'
_computing_data_reduction 'DENZO HKL2000 (Otwinowski & Minor 1997)'
_computing_molecular_graphics 'TEXSAN  (MSC, 1999)'
_computing_structure_refinement 'SHELXL-97 (Sheldrick, 1997)'
_computing_structure_solution 'SHELXS-97 (Sheldrick, 1997)'
_diffrn_ambient_temperature 240(2)
_diffrn_measured_fraction_theta_full 0.952
_diffrn_measured_fraction_theta_max 0.952
_diffrn_measurement_device_type 'Nonius KappaCCD'
_diffrn_measurement_method 'phi- and omega-scans'
_diffrn_radiation_monochromator graphite
_diffrn_radiation_source 'fine-focus sealed tube'
_diffrn_radiation_type MoK\a
_diffrn_radiation_wavelength 0.71073
_diffrn_reflns_av_R_equivalents 0.1480
_diffrn_reflns_av_sigmaI/netI 0.2105
_diffrn_reflns_limit_h_max 14
_diffrn_reflns_limit_h_min 0
_diffrn_reflns_limit_k_max 21
_diffrn_reflns_limit_k_min 0
_diffrn_reflns_limit_l_max 21
_diffrn_reflns_limit_l_min -21
_diffrn_reflns_number 20758
_diffrn_reflns_theta_full 25.00
_diffrn_reflns_theta_max 25.00
_diffrn_reflns_theta_min 2.07
_diffrn_standards_interval_count 0
_exptl_absorpt_coefficient_mu 0.356
_exptl_absorpt_correction_type none
_exptl_crystal_colour yellow
_exptl_crystal_density_diffrn 1.668
_exptl_crystal_density_method 'not measured'
_exptl_crystal_description plate
_exptl_crystal_F_000 1944
_exptl_crystal_size_max 0.24
_exptl_crystal_size_mid 0.03
_exptl_crystal_size_min 0.01
_refine_diff_density_max 0.519
_refine_diff_density_min -0.359
_refine_diff_density_rms 0.084
_refine_ls_extinction_method none
_refine_ls_goodness_of_fit_ref 0.846
_refine_ls_hydrogen_treatment constr
_refine_ls_matrix_type full
_refine_ls_number_parameters 289
_refine_ls_number_reflns 3242
_refine_ls_number_restraints 0
_refine_ls_restrained_S_all 0.846
_refine_ls_R_factor_all 0.2288
_refine_ls_R_factor_gt 0.0754
_refine_ls_shift/su_max 0.000
_refine_ls_shift/su_mean 0.000
_refine_ls_structure_factor_coef Fsqd
_refine_ls_weighting_details 'calc w=1/[\s^2^(Fo^2^)+(0.0923P)^2^+0.0000P] where P=(Fo^2^+2Fc^2^)/3'
_refine_ls_weighting_scheme calc
_refine_ls_wR_factor_gt 0.1504
_refine_ls_wR_factor_ref 0.1926
_reflns_number_gt 1288
_reflns_number_total 3242
_reflns_threshold_expression >2sigma(I)
_cod_data_source_file om300702s_si_002.cif
_cod_data_source_block Moris-224
_cod_depositor_comments
;
The following automatic conversions were performed:

'_symmetry_cell_setting' value 'Monoclinic' changed to 'monoclinic'
according to /home/saulius/struct/CIF-dictionaries/cif_core.dic
dictionary named 'cif_core.dic' version 2.4.2 from 2011-04-26.

Automatic conversion script
Id: cif_fix_values 1891 2012-01-12 08:04:46Z andrius 
;
_cod_original_cell_volume 3863.7(12)
_cod_original_sg_symbol_H-M 'C 2/c'
_cod_database_code 4079374

loop_
_symmetry_equiv_pos_as_xyz
'x, y, z'
'-x, y, -z+1/2'
'x+1/2, y+1/2, z'
'-x+1/2, y+1/2, -z+1/2'
'-x, -y, -z'
'x, -y, z-1/2'
'-x+1/2, -y+1/2, -z'
'x+1/2, -y+1/2, z-1/2'

loop_
_atom_site_label
_atom_site_type_symbol
_atom_site_fract_x
_atom_site_fract_y
_atom_site_fract_z
_atom_site_U_iso_or_equiv
_atom_site_adp_type
_atom_site_occupancy
_atom_site_symmetry_multiplicity
_atom_site_calc_flag
_atom_site_refinement_flags
Ti1 Ti 1.0000 0.01905(10) 0.7500 0.0393(5) Uani 1 2 d S
F1 F 0.7015(4) -0.0761(2) 0.7323(2) 0.0668(14) Uani 1 1 d .
F2 F 0.5704(4) -0.1344(3) 0.8248(2) 0.0792(16) Uani 1 1 d .
F3 F 0.5527(4) -0.0674(3) 0.9550(2) 0.0723(14) Uani 1 1 d .
F4 F 0.6707(4) 0.0592(3) 0.9932(2) 0.0739(15) Uani 1 1 d .
F5 F 0.8038(4) 0.1182(2) 0.9025(2) 0.0616(13) Uani 1 1 d .
F6 F 1.0668(3) 0.2234(2) 0.6938(2) 0.0526(11) Uani 1 1 d .
F7 F 1.1108(4) 0.3015(3) 0.5774(2) 0.0694(14) Uani 1 1 d .
F8 F 0.9825(4) 0.2819(3) 0.4428(2) 0.0821(16) Uani 1 1 d .
F9 F 0.8107(4) 0.1824(3) 0.4279(2) 0.0746(15) Uani 1 1 d .
F10 F 0.7739(4) 0.0971(3) 0.5428(2) 0.0659(13) Uani 1 1 d .
N1 N 0.8348(5) 0.0504(3) 0.7691(3) 0.0437(15) Uani 1 1 d .
N2 N 0.9068(5) 0.1116(3) 0.6842(3) 0.0345(14) Uani 1 1 d .
N3 N 0.9713(5) -0.0465(3) 0.6684(3) 0.0438(16) Uani 1 1 d .
C1 C 0.7566(6) 0.0242(4) 0.8139(4) 0.0382(17) Uani 1 1 d .
C2 C 0.6964(7) -0.0426(4) 0.7960(4) 0.049(2) Uani 1 1 d .
C3 C 0.6277(7) -0.0707(4) 0.8442(4) 0.054(2) Uani 1 1 d .
C4 C 0.6171(6) -0.0386(5) 0.9098(4) 0.052(2) Uani 1 1 d .
C5 C 0.6774(6) 0.0273(5) 0.9288(4) 0.050(2) Uani 1 1 d .
C6 C 0.7451(6) 0.0557(4) 0.8803(4) 0.0443(19) Uani 1 1 d .
C7 C 0.9186(6) 0.1579(4) 0.6240(3) 0.0367(18) Uani 1 1 d .
C8 C 1.0040(6) 0.2122(4) 0.6292(4) 0.0366(17) Uani 1 1 d .
C9 C 1.0238(7) 0.2519(4) 0.5690(4) 0.0453(19) Uani 1 1 d .
C10 C 0.9619(7) 0.2438(4) 0.5023(4) 0.052(2) Uani 1 1 d .
C11 C 0.8755(7) 0.1914(4) 0.4943(4) 0.052(2) Uani 1 1 d .
C12 C 0.8553(7) 0.1503(4) 0.5542(4) 0.0441(19) Uani 1 1 d .
C13 C 0.8161(6) 0.1012(4) 0.7137(4) 0.0383(18) Uani 1 1 d .
C14 C 0.7031(6) 0.1404(4) 0.6905(4) 0.047(2) Uani 1 1 d .
H14 H 0.7128 0.1718 0.6473 0.056 Uiso 1 1 calc R
C15 C 0.6081(6) 0.0859(4) 0.6647(4) 0.057(2) Uani 1 1 d .
H15A H 0.6337 0.0503 0.6306 0.085 Uiso 1 1 calc R
H15B H 0.5432 0.1130 0.6401 0.085 Uiso 1 1 calc R
H15C H 0.5869 0.0595 0.7071 0.085 Uiso 1 1 calc R
C16 C 0.6687(7) 0.1927(5) 0.7490(4) 0.067(2) Uani 1 1 d .
H16A H 0.6541 0.1640 0.7916 0.101 Uiso 1 1 calc R
H16B H 0.6007 0.2196 0.7288 0.101 Uiso 1 1 calc R
H16C H 0.7293 0.2280 0.7638 0.101 Uiso 1 1 calc R
C17 C 0.9910(7) -0.0277(4) 0.5940(4) 0.056(2) Uani 1 1 d .
H17A H 1.0447 -0.0627 0.5781 0.084 Uiso 1 1 calc R
H17B H 1.0215 0.0225 0.5936 0.084 Uiso 1 1 calc R
H17C H 0.9202 -0.0303 0.5607 0.084 Uiso 1 1 calc R
C18 C 0.9190(8) -0.1209(5) 0.6677(4) 0.080(3) Uani 1 1 d .
H18A H 0.8547 -0.1231 0.6288 0.121 Uiso 1 1 calc R
H18B H 0.8938 -0.1303 0.7151 0.121 Uiso 1 1 calc R
H18C H 0.9741 -0.1585 0.6588 0.121 Uiso 1 1 calc R

loop_
_atom_site_aniso_label
_atom_site_aniso_U_11
_atom_site_aniso_U_22
_atom_site_aniso_U_33
_atom_site_aniso_U_23
_atom_site_aniso_U_13
_atom_site_aniso_U_12
Ti1 0.0503(13) 0.0250(11) 0.0434(11) 0.000 0.0090(9) 0.000
F1 0.089(4) 0.056(3) 0.058(3) -0.004(2) 0.021(2) -0.013(3)
F2 0.102(4) 0.050(3) 0.087(3) 0.004(2) 0.020(3) -0.032(3)
F3 0.067(3) 0.081(4) 0.074(3) 0.020(3) 0.030(2) -0.016(3)
F4 0.094(4) 0.070(3) 0.065(3) -0.008(3) 0.036(3) -0.006(3)
F5 0.073(3) 0.045(3) 0.070(3) -0.011(2) 0.021(2) -0.019(2)
F6 0.058(3) 0.042(3) 0.056(3) 0.005(2) 0.004(2) -0.006(2)
F7 0.078(4) 0.048(3) 0.085(3) 0.019(2) 0.019(3) -0.009(3)
F8 0.123(5) 0.064(4) 0.064(3) 0.028(3) 0.033(3) 0.006(3)
F9 0.105(4) 0.072(4) 0.044(3) 0.005(2) -0.001(3) 0.011(3)
F10 0.077(3) 0.062(3) 0.056(3) -0.005(2) 0.000(2) -0.017(3)
N1 0.047(4) 0.039(4) 0.046(3) 0.010(3) 0.010(3) -0.004(3)
N2 0.039(4) 0.026(3) 0.040(3) -0.003(3) 0.011(3) -0.005(3)
N3 0.056(4) 0.033(4) 0.044(4) -0.006(3) 0.014(3) -0.001(3)
C1 0.033(4) 0.033(5) 0.051(4) 0.000(4) 0.013(3) 0.004(4)
C2 0.065(6) 0.047(5) 0.035(4) 0.007(4) 0.005(4) -0.002(4)
C3 0.065(6) 0.034(5) 0.063(5) 0.008(4) 0.005(4) -0.011(4)
C4 0.053(6) 0.062(6) 0.046(5) 0.023(4) 0.022(4) -0.009(5)
C5 0.053(6) 0.054(6) 0.044(5) -0.001(4) 0.012(4) 0.003(5)
C6 0.052(5) 0.033(5) 0.050(4) -0.004(4) 0.014(4) -0.001(4)
C7 0.043(5) 0.040(5) 0.027(4) 0.001(3) 0.004(3) 0.009(4)
C8 0.037(5) 0.025(4) 0.047(5) 0.005(3) 0.004(4) -0.001(4)
C9 0.051(5) 0.031(5) 0.055(5) 0.010(4) 0.012(4) 0.009(4)
C10 0.084(7) 0.035(5) 0.040(5) 0.015(4) 0.022(5) 0.012(5)
C11 0.076(6) 0.034(5) 0.042(5) 0.005(4) 0.000(4) 0.021(5)
C12 0.053(5) 0.035(5) 0.046(5) 0.005(4) 0.017(4) -0.003(4)
C13 0.039(5) 0.023(4) 0.052(4) -0.004(3) 0.002(4) -0.006(4)
C14 0.040(5) 0.042(5) 0.059(5) 0.006(4) 0.006(4) -0.006(4)
C15 0.041(5) 0.055(6) 0.072(5) 0.022(4) -0.003(4) -0.001(4)
C16 0.052(6) 0.055(6) 0.096(6) -0.016(5) 0.014(5) 0.002(5)
C17 0.070(6) 0.041(5) 0.059(5) -0.006(4) 0.018(4) 0.009(4)
C18 0.103(8) 0.050(6) 0.093(7) -0.019(5) 0.031(6) -0.020(6)

loop_
_atom_type_symbol
_atom_type_description
_atom_type_scat_dispersion_real
_atom_type_scat_dispersion_imag
_atom_type_scat_source
Ti Ti 0.2776 0.4457 'International Tables Vol C Tables 4.2.6.8 and 6.1.1.4'
N N 0.0061 0.0033 'International Tables Vol C Tables 4.2.6.8 and 6.1.1.4'
C C 0.0033 0.0016 'International Tables Vol C Tables 4.2.6.8 and 6.1.1.4'
H H 0.0000 0.0000 'International Tables Vol C Tables 4.2.6.8 and 6.1.1.4'
F F 0.0171 0.0103 'International Tables Vol C Tables 4.2.6.8 and 6.1.1.4'

loop_
_geom_angle_atom_site_label_1
_geom_angle_atom_site_label_2
_geom_angle_atom_site_label_3
_geom_angle
_geom_angle_site_symmetry_1
_geom_angle_site_symmetry_3
N3 Ti1 N3 103.2(4) . 2_756
N3 Ti1 N1 95.9(2) . 2_756
N3 Ti1 N1 103.0(2) 2_756 2_756
N3 Ti1 N1 103.0(2) . .
N3 Ti1 N1 95.9(2) 2_756 .
N1 Ti1 N1 149.4(3) 2_756 .
N3 Ti1 N2 90.9(2) . .
N3 Ti1 N2 154.3(2) 2_756 .
N1 Ti1 N2 96.7(2) 2_756 .
N1 Ti1 N2 59.5(2) . .
N3 Ti1 N2 154.3(2) . 2_756
N3 Ti1 N2 90.9(2) 2_756 2_756
N1 Ti1 N2 59.5(2) 2_756 2_756
N1 Ti1 N2 96.7(2) . 2_756
N2 Ti1 N2 85.0(3) . 2_756
N3 Ti1 C13 126.4(2) . 2_756
N3 Ti1 C13 95.5(2) 2_756 2_756
N1 Ti1 C13 30.59(19) 2_756 2_756
N1 Ti1 C13 124.5(2) . 2_756
N2 Ti1 C13 93.1(2) . 2_756
N2 Ti1 C13 29.11(18) 2_756 2_756
N3 Ti1 C13 95.5(2) . .
N3 Ti1 C13 126.4(2) 2_756 .
N1 Ti1 C13 124.6(2) 2_756 .
N1 Ti1 C13 30.59(19) . .
N2 Ti1 C13 29.11(18) . .
N2 Ti1 C13 93.1(2) 2_756 .
C13 Ti1 C13 112.5(3) 2_756 .
C13 N1 C1 127.3(6) . .
C13 N1 Ti1 96.5(4) . .
C1 N1 Ti1 135.6(5) . .
C13 N2 C7 126.7(6) . .
C13 N2 Ti1 92.9(4) . .
C7 N2 Ti1 139.5(4) . .
C17 N3 C18 109.0(6) . .
C17 N3 Ti1 124.0(5) . .
C18 N3 Ti1 126.8(5) . .
C6 C1 C2 116.5(7) . .
C6 C1 N1 122.6(7) . .
C2 C1 N1 120.4(6) . .
F1 C2 C3 120.2(7) . .
F1 C2 C1 120.4(6) . .
C3 C2 C1 119.3(7) . .
F2 C3 C4 119.0(7) . .
F2 C3 C2 117.6(7) . .
C4 C3 C2 123.4(7) . .
F3 C4 C3 121.9(8) . .
F3 C4 C5 120.1(7) . .
C3 C4 C5 118.0(7) . .
F4 C5 C6 122.0(7) . .
F4 C5 C4 119.4(7) . .
C6 C5 C4 118.5(7) . .
F5 C6 C1 119.8(7) . .
F5 C6 C5 115.9(6) . .
C1 C6 C5 124.2(7) . .
C12 C7 C8 115.2(6) . .
C12 C7 N2 124.0(7) . .
C8 C7 N2 120.6(6) . .
F6 C8 C9 120.2(7) . .
F6 C8 C7 118.8(6) . .
C9 C8 C7 121.0(7) . .
C10 C9 F7 119.1(7) . .
C10 C9 C8 122.9(8) . .
F7 C9 C8 118.0(7) . .
F8 C10 C9 123.0(8) . .
F8 C10 C11 118.7(7) . .
C9 C10 C11 118.3(7) . .
F9 C11 C12 120.7(8) . .
F9 C11 C10 119.8(7) . .
C12 C11 C10 119.5(7) . .
F10 C12 C11 117.3(7) . .
F10 C12 C7 119.6(6) . .
C11 C12 C7 123.0(8) . .
N2 C13 N1 110.4(6) . .
N2 C13 C14 125.4(6) . .
N1 C13 C14 124.2(6) . .
N2 C13 Ti1 58.0(4) . .
N1 C13 Ti1 52.9(3) . .
C14 C13 Ti1 173.6(5) . .
C15 C14 C13 112.4(6) . .
C15 C14 C16 110.5(6) . .
C13 C14 C16 113.9(6) . .
C15 C14 H14 106.5 . .
C13 C14 H14 106.5 . .
C16 C14 H14 106.5 . .
C14 C15 H15A 109.5 . .
C14 C15 H15B 109.5 . .
H15A C15 H15B 109.5 . .
C14 C15 H15C 109.5 . .
H15A C15 H15C 109.5 . .
H15B C15 H15C 109.5 . .
C14 C16 H16A 109.5 . .
C14 C16 H16B 109.5 . .
H16A C16 H16B 109.5 . .
C14 C16 H16C 109.5 . .
H16A C16 H16C 109.5 . .
H16B C16 H16C 109.5 . .
N3 C17 H17A 109.5 . .
N3 C17 H17B 109.5 . .
H17A C17 H17B 109.5 . .
N3 C17 H17C 109.5 . .
H17A C17 H17C 109.5 . .
H17B C17 H17C 109.5 . .
N3 C18 H18A 109.5 . .
N3 C18 H18B 109.5 . .
H18A C18 H18B 109.5 . .
N3 C18 H18C 109.5 . .
H18A C18 H18C 109.5 . .
H18B C18 H18C 109.5 . .

loop_
_geom_bond_atom_site_label_1
_geom_bond_atom_site_label_2
_geom_bond_distance
_geom_bond_site_symmetry_2
Ti1 N3 1.889(5) .
Ti1 N3 1.889(5) 2_756
Ti1 N1 2.124(6) 2_756
Ti1 N1 2.124(6) .
Ti1 N2 2.247(5) .
Ti1 N2 2.247(6) 2_756
Ti1 C13 2.647(7) 2_756
Ti1 C13 2.647(7) .
F1 C2 1.318(7) .
F2 C3 1.351(8) .
F3 C4 1.311(7) .
F4 C5 1.319(7) .
F5 C6 1.352(8) .
F6 C8 1.321(7) .
F7 C9 1.358(8) .
F8 C10 1.335(7) .
F9 C11 1.353(8) .
F10 C12 1.356(8) .
N1 C13 1.356(8) .
N1 C1 1.407(8) .
N2 C13 1.289(8) .
N2 C7 1.401(8) .
N3 C17 1.452(8) .
N3 C18 1.472(9) .
C1 C6 1.362(9) .
C1 C2 1.409(10) .
C2 C3 1.381(10) .
C3 C4 1.351(10) .
C4 C5 1.401(10) .
C5 C6 1.379(9) .
C7 C12 1.393(9) .
C7 C8 1.402(9) .
C8 C9 1.358(9) .
C9 C10 1.341(10) .
C10 C11 1.387(10) .
C11 C12 1.368(9) .
C13 C14 1.525(9) .
C14 C15 1.519(10) .
C14 C16 1.520(9) .
C14 H14 0.9900 .
C15 H15A 0.9700 .
C15 H15B 0.9700 .
C15 H15C 0.9700 .
C16 H16A 0.9700 .
C16 H16B 0.9700 .
C16 H16C 0.9700 .
C17 H17A 0.9700 .
C17 H17B 0.9700 .
C17 H17C 0.9700 .
C18 H18A 0.9700 .
C18 H18B 0.9700 .
C18 H18C 0.9700 .
